data_7000892
loop_
_publ_author_name
'Yang, Hong'
'Chen, Jia-Min'
'Sun, Jing-Jia'
'Yang, Shi-Ping'
'Yu, Jie'
'Tan, Hong'
'Li, Wei'

_publ_section_title
;
 Syntheses, crystal structures and magnetic properties of three novel
 cobalt(ii) complexes containing imidazole derivative groups
;
_journal_issue 14
_journal_name_full 'Dalton Transactions'
_journal_page_first 2540
_journal_page_last 2551
_journal_paper_doi 10.1039/b808385a
_journal_year 2009
_chemical_formula_sum 'C39 H51 Cl3 Co2 N12 O4'
_chemical_formula_weight 976.13
_chemical_name_systematic ?
_space_group_IT_number 15
_symmetry_cell_setting monoclinic
_symmetry_space_group_name_Hall '-C 2yc'
_symmetry_space_group_name_H-M 'C 1 2/c 1'
_atom_sites_solution_hydrogens geom
_atom_sites_solution_primary direct
_atom_sites_solution_secondary difmap
_audit_creation_method SHELXL-97
_cell_angle_alpha 90.00
_cell_angle_beta 110.2230(10)
_cell_angle_gamma 90.00
_cell_formula_units_Z 8
_cell_length_a 25.4578(16)
_cell_length_b 13.8919(9)
_cell_length_c 27.9785(17)
_cell_measurement_reflns_used 10072
_cell_measurement_temperature 298(2)
_cell_measurement_theta_max 27.00
_cell_measurement_theta_min 1.70
_cell_volume 9284.8(10)
_computing_cell_refinement 'SAINT (Bruker, 1998)'
_computing_data_collection 'SMART (Bruker, 1998)'
_computing_data_reduction SAINT
_computing_molecular_graphics 'SHELXTL (Bruker, 1998)'
_computing_publication_material SHELXTL
_computing_structure_refinement 'SHELXL-97 (Sheldrick, 1997)'
_computing_structure_solution 'SHELXS-97 (Sheldrick, 1997)'
_diffrn_ambient_temperature 298(2)
_diffrn_measured_fraction_theta_full 0.997
_diffrn_measured_fraction_theta_max 0.997
_diffrn_measurement_device_type 'CCD area detector'
_diffrn_measurement_method 'phi and omega scans'
_diffrn_radiation_monochromator graphite
_diffrn_radiation_source 'fine-focus sealed tube'
_diffrn_radiation_type MoK\a
_diffrn_radiation_wavelength 0.71073
_diffrn_reflns_av_R_equivalents 0.0640
_diffrn_reflns_av_sigmaI/netI 0.0668
_diffrn_reflns_limit_h_max 21
_diffrn_reflns_limit_h_min -30
_diffrn_reflns_limit_k_max 16
_diffrn_reflns_limit_k_min -15
_diffrn_reflns_limit_l_max 33
_diffrn_reflns_limit_l_min -33
_diffrn_reflns_number 23004
_diffrn_reflns_theta_full 25.00
_diffrn_reflns_theta_max 25.00
_diffrn_reflns_theta_min 1.70
_exptl_absorpt_coefficient_mu 0.939
_exptl_absorpt_correction_T_max 0.740
_exptl_absorpt_correction_T_min 0.620
_exptl_absorpt_correction_type empirical
_exptl_absorpt_process_details 'SADABS (Bruker, 1998)'
_exptl_crystal_colour blue-pueple
_exptl_crystal_density_diffrn 1.397
_exptl_crystal_density_method 'not measured'
_exptl_crystal_description block
_exptl_crystal_F_000 3994.3
_exptl_crystal_size_max 0.518
_exptl_crystal_size_mid 0.506
_exptl_crystal_size_min 0.325
_refine_diff_density_max 1.099
_refine_diff_density_min -0.367
_refine_diff_density_rms 0.114
_refine_ls_extinction_method none
_refine_ls_goodness_of_fit_ref 1.001
_refine_ls_hydrogen_treatment constr
_refine_ls_matrix_type full
_refine_ls_number_parameters 589
_refine_ls_number_reflns 8149
_refine_ls_number_restraints 123
_refine_ls_restrained_S_all 1.001
_refine_ls_R_factor_all 0.0767
_refine_ls_R_factor_gt 0.0588
_refine_ls_shift/su_max 0.001
_refine_ls_shift/su_mean 0.000
_refine_ls_structure_factor_coef Fsqd
_refine_ls_weighting_details 'calc w=1/[\s^2^(Fo^2^)+(0.1200P)^2^+0.0000P] where P=(Fo^2^+2Fc^2^)/3'
_refine_ls_weighting_scheme calc
_refine_ls_wR_factor_gt 0.1826
_refine_ls_wR_factor_ref 0.1895
_reflns_number_gt 5676
_reflns_number_total 8149
_reflns_threshold_expression >2sigma(I)
_cod_data_source_file b808385a.txt
_cod_data_source_block ccdc667565
_cod_depositor_comments
;
 Marking attached hydrogen atoms.

 Antanas Vaitkus,
 2017-07-12

The following automatic conversions were performed:
'_symmetry_cell_setting' value 'Monoclinic' changed to 'monoclinic'
according to '/home/saulius/struct/CIF-dictionaries/cif_core.dic'
dictionary named 'cif_core.dic' version 2.4.1 from 2010-06-29.

Automatic conversion script
Id: cif_fix_enum 1527 2010-12-29 10:47:43Z saulius 
;
_cod_original_sg_symbol_H-M C2/c
_cod_database_code 7000892

loop_
_symmetry_equiv_pos_as_xyz
'x, y, z'
'-x, y, -z+1/2'
'x+1/2, y+1/2, z'
'-x+1/2, y+1/2, -z+1/2'
'-x, -y, -z'
'x, -y, z-1/2'
'-x+1/2, -y+1/2, -z'
'x+1/2, -y+1/2, z-1/2'

loop_
_atom_site_label
_atom_site_type_symbol
_atom_site_fract_x
_atom_site_fract_y
_atom_site_fract_z
_atom_site_U_iso_or_equiv
_atom_site_adp_type
_atom_site_occupancy
_atom_site_symmetry_multiplicity
_atom_site_calc_flag
_atom_site_refinement_flags
_atom_site_disorder_assembly
_atom_site_disorder_group
_atom_site_attached_hydrogens
Co1 Co 0.20877(3) 0.97000(4) 0.96609(2) 0.0372(2) Uani 1 1 d . . . 0
Co2 Co 0.17308(3) 0.99168(4) 0.76176(2) 0.0370(2) Uani 1 1 d . . . 0
Cl1 Cl 0.22242(6) 0.94723(10) 1.04956(5) 0.0607(4) Uani 1 1 d . . . 0
Cl2 Cl 0.15864(6) 0.98225(9) 0.67766(5) 0.0526(3) Uani 1 1 d . . . 0
N1 N 0.28599(16) 0.9806(3) 0.96326(14) 0.0420(9) Uani 1 1 d . . . 0
N2 N 0.37064(18) 0.9669(3) 0.95828(17) 0.0606(12) Uani 1 1 d . . . 0
H2C H 0.3974 0.9416 0.9492 0.073 Uiso 1 1 calc R . . 0
N3 N 0.14508(15) 0.8643(3) 0.77631(13) 0.0396(9) Uani 1 1 d . . . 0
N4 N 0.13791(18) 0.7065(3) 0.78812(16) 0.0571(11) Uani 1 1 d . . . 0
H4A H 0.1500 0.6478 0.7977 0.069 Uiso 1 1 calc R . . 0
N5 N 0.16972(14) 1.0976(2) 0.94884(13) 0.0367(8) Uani 1 1 d . . . 0
N6 N 0.13651(16) 1.2460(3) 0.92838(15) 0.0456(10) Uani 1 1 d . . . 0
H6A H 0.1368 1.3061 0.9184 0.055 Uiso 1 1 calc R . . 0
N7 N 0.25636(15) 1.0137(3) 0.79409(15) 0.0407(9) Uani 1 1 d . . . 0
N8 N 0.34163(17) 1.0762(3) 0.82521(17) 0.0599(12) Uani 1 1 d . . . 0
H8A H 0.3677 1.1176 0.8419 0.072 Uiso 1 1 calc R . . 0
N9 N 0.15879(15) 0.8585(2) 0.93223(13) 0.0385(9) Uani 1 1 d . . . 0
N10 N 0.08432(17) 0.7637(3) 0.90114(16) 0.0553(11) Uani 1 1 d . . . 0
H10A H 0.0507 0.7470 0.8807 0.066 Uiso 1 1 calc R . . 0
N11 N 0.13209(15) 1.1097(2) 0.77154(13) 0.0380(8) Uani 1 1 d . . . 0
N12 N 0.08029(17) 1.2278(3) 0.78597(15) 0.0475(10) Uani 1 1 d . . . 0
H12C H 0.0538 1.2539 0.7951 0.057 Uiso 1 1 calc R . . 0
O1 O 0.52138(18) 0.8416(3) 0.8372(2) 0.0944(14) Uani 1 1 d U . . 0
O2 O 0.60313(17) 0.9123(3) 0.86608(16) 0.0708(10) Uani 1 1 d U . . 0
C1 C 0.3211(2) 1.0548(4) 0.9980(2) 0.0563(13) Uani 1 1 d . . . 0
H1A H 0.3243 1.0414 1.0337 0.068 Uiso 1 1 calc R . . 0
H1B H 0.3046 1.1196 0.9885 0.068 Uiso 1 1 calc R . . 0
C2 C 0.3773(3) 1.0489(5) 0.9922(3) 0.0791(19) Uani 1 1 d . . . 0
H2A H 0.3858 1.1084 0.9767 0.095 Uiso 1 1 calc R . . 0
H2B H 0.4073 1.0374 1.0253 0.095 Uiso 1 1 calc R . . 0
C3 C 0.31804(19) 0.9357(3) 0.94311(17) 0.0410(10) Uani 1 1 d . . . 0
C4 C 0.29975(17) 0.8560(3) 0.90629(16) 0.0353(10) Uani 1 1 d . . . 0
C5 C 0.3357(2) 0.7820(3) 0.90536(18) 0.0449(11) Uani 1 1 d . . . 0
H5 H 0.3731 0.7816 0.9287 0.054 Uiso 1 1 calc R . . 0
C6 C 0.3169(2) 0.7085(3) 0.87011(18) 0.0482(12) Uani 1 1 d . . . 0
H6 H 0.3417 0.6579 0.8694 0.058 Uiso 1 1 calc R . . 0
C7 C 0.2631(2) 0.7077(3) 0.83626(18) 0.0428(11) Uani 1 1 d . . . 0
H7 H 0.2505 0.6556 0.8131 0.051 Uiso 1 1 calc R . . 0
C8 C 0.22701(18) 0.7823(3) 0.83566(15) 0.0348(10) Uani 1 1 d . . . 0
C9 C 0.24538(17) 0.8553(3) 0.87091(15) 0.0360(10) Uani 1 1 d . . . 0
H9 H 0.2205 0.9062 0.8711 0.043 Uiso 1 1 calc R . . 0
C10 C 0.16903(18) 0.7860(3) 0.79936(16) 0.0361(10) Uani 1 1 d . . . 0
C11 C 0.0805(2) 0.7320(4) 0.7574(2) 0.0635(15) Uani 1 1 d . . . 0
H11A H 0.0552 0.7268 0.7773 0.076 Uiso 1 1 calc R . . 0
H11B H 0.0661 0.6908 0.7267 0.076 Uiso 1 1 calc R . . 0
C12 C 0.08671(19) 0.8359(4) 0.74320(19) 0.0521(13) Uani 1 1 d . . . 0
H12A H 0.0821 0.8412 0.7067 0.062 Uiso 1 1 calc R . . 0
H12B H 0.0585 0.8774 0.7501 0.062 Uiso 1 1 calc R . . 0
C13 C 0.1241(2) 1.1088(3) 0.97069(19) 0.0486(12) Uani 1 1 d . . . 0
H13A H 0.1397 1.1106 1.0084 0.058 Uiso 1 1 calc R . . 0
H13B H 0.0970 1.0550 0.9600 0.058 Uiso 1 1 calc R . . 0
C14 C 0.0958(2) 1.2050(4) 0.9492(2) 0.0566(14) Uani 1 1 d . . . 0
H14A H 0.0589 1.1949 0.9223 0.068 Uiso 1 1 calc R . . 0
H14B H 0.0911 1.2462 0.9763 0.068 Uiso 1 1 calc R . . 0
C15 C 0.17308(17) 1.1783(3) 0.92685(16) 0.0359(10) Uani 1 1 d . . . 0
C16 C 0.21428(17) 1.2009(3) 0.90206(16) 0.0355(10) Uani 1 1 d . . . 0
C17 C 0.2359(2) 1.2949(3) 0.90487(19) 0.0498(12) Uani 1 1 d . . . 0
H17 H 0.2239 1.3436 0.9226 0.060 Uiso 1 1 calc R . . 0
C18 C 0.2744(2) 1.3166(4) 0.8819(2) 0.0570(14) Uani 1 1 d . . . 0
H18 H 0.2890 1.3800 0.8842 0.068 Uiso 1 1 calc R . . 0
C19 C 0.2918(2) 1.2464(3) 0.8555(2) 0.0533(13) Uani 1 1 d . . . 0
H19 H 0.3189 1.2614 0.8403 0.064 Uiso 1 1 calc R . . 0
C20 C 0.26971(19) 1.1538(3) 0.85141(17) 0.0398(10) Uani 1 1 d . . . 0
C21 C 0.23188(17) 1.1317(3) 0.87466(15) 0.0342(9) Uani 1 1 d . . . 0
H21 H 0.2174 1.0681 0.8721 0.041 Uiso 1 1 calc R . . 0
C22 C 0.28829(19) 1.0795(3) 0.82295(17) 0.0401(10) Uani 1 1 d . . . 0
C23 C 0.3506(2) 0.9955(4) 0.7966(2) 0.0560(14) Uani 1 1 d . . . 0
H23A H 0.3770 0.9485 0.8190 0.067 Uiso 1 1 calc R . . 0
H23B H 0.3651 1.0167 0.7697 0.067 Uiso 1 1 calc R . . 0
C24 C 0.2922(2) 0.9536(4) 0.7739(2) 0.0515(13) Uani 1 1 d . . . 0
H24A H 0.2789 0.9567 0.7362 0.062 Uiso 1 1 calc R . . 0
H24B H 0.2917 0.8856 0.7843 0.062 Uiso 1 1 calc R . . 0
C25 C 0.1773(2) 0.7599(3) 0.9535(2) 0.0526(13) Uani 1 1 d . . . 0
H25A H 0.1949 0.7621 0.9911 0.063 Uiso 1 1 calc R . . 0
H25B H 0.2044 0.7323 0.9390 0.063 Uiso 1 1 calc R . . 0
C26 C 0.1233(2) 0.7010(4) 0.9376(2) 0.0622(15) Uani 1 1 d . . . 0
H26A H 0.1277 0.6392 0.9218 0.075 Uiso 1 1 calc R . . 0
H26B H 0.1112 0.6879 0.9670 0.075 Uiso 1 1 calc R . . 0
C27 C 0.10724(18) 0.8518(3) 0.90324(16) 0.0374(10) Uani 1 1 d . . . 0
C28 C 0.07406(17) 0.9324(3) 0.87303(15) 0.0357(10) Uani 1 1 d . . . 0
C29 C 0.09793(19) 0.9931(3) 0.84706(16) 0.0367(10) Uani 1 1 d . . . 0
H29 H 0.1350 0.9809 0.8479 0.044 Uiso 1 1 calc R . . 0
C30 C 0.06882(17) 1.0714(3) 0.81976(15) 0.0337(9) Uani 1 1 d . . . 0
C31 C 0.01623(19) 1.0905(3) 0.82003(16) 0.0427(11) Uani 1 1 d . . . 0
H31 H -0.0033 1.1458 0.8029 0.051 Uiso 1 1 calc R . . 0
C32 C -0.0090(2) 1.0296(4) 0.84520(19) 0.0494(12) Uani 1 1 d . . . 0
H32 H -0.0459 1.0428 0.8444 0.059 Uiso 1 1 calc R . . 0
C33 C 0.01937(19) 0.9502(4) 0.87139(18) 0.0452(11) Uani 1 1 d . . . 0
H33 H 0.0019 0.9081 0.8881 0.054 Uiso 1 1 calc R . . 0
C34 C 0.09527(17) 1.1353(3) 0.79203(15) 0.0341(10) Uani 1 1 d . . . 0
C35 C 0.1146(2) 1.2792(3) 0.7618(2) 0.0540(13) Uani 1 1 d . . . 0
H35A H 0.1420 1.3223 0.7861 0.065 Uiso 1 1 calc R . . 0
H35B H 0.0912 1.3172 0.7321 0.065 Uiso 1 1 calc R . . 0
C36 C 0.1435(2) 1.1965(3) 0.74553(19) 0.0495(12) Uani 1 1 d . . . 0
H36A H 0.1283 1.1882 0.7081 0.059 Uiso 1 1 calc R . . 0
H36B H 0.1843 1.2084 0.7561 0.059 Uiso 1 1 calc R . . 0
C37 C 0.5525(3) 0.9147(4) 0.8459(2) 0.0647(13) Uani 1 1 d U . . 0
C38 C 0.5243(3) 1.0107(5) 0.8270(4) 0.104(2) Uani 1 1 d U . . 0
H38A H 0.5523 1.0621 0.8364 0.156 Uiso 1 1 calc R . . 0
H38B H 0.4958 1.0231 0.8426 0.156 Uiso 1 1 calc R . . 0
H38C H 0.5064 1.0086 0.7899 0.156 Uiso 1 1 calc R . . 0
Cl3 Cl 0.45514(10) 1.19815(19) 0.88319(13) 0.0969(9) Uani 0.800(5) 1 d PU A 1 0
Cl3' Cl 0.4647(4) 1.1988(8) 0.9214(5) 0.0928(14) Uani 0.200(5) 1 d PU A -2 0
O1W O 0.17221(18) 0.5340(3) 0.84264(17) 0.0610(13) Uani 0.80 1 d PU . . 2
O2W O 0.4278(6) 1.3830(14) 0.9333(5) 0.054(5) Uani 0.20 1 d PU . . 2
O3 O 0.5229(9) 1.2696(16) 1.0085(8) 0.110(6) Uani 0.25 1 d PDU . . 1
C39 C 0.5345(13) 1.3707(16) 1.0086(10) 0.109(11) Uani 0.25 1 d PDU . . 3
C40 C 0.4606(6) 0.8692(9) 0.9128(5) 0.133(5) Uani 0.392(10) 1 d PDU B 1 3
O4 O 0.4492(5) 0.7944(8) 0.8749(4) 0.092(5) Uani 0.392(10) 1 d PDU B 1 1
C40' C 0.4606(6) 0.8692(9) 0.9128(5) 0.133(5) Uani 0.239(6) 1 d PDU B -2 3
O4' O 0.4675(6) 0.9629(9) 0.9351(5) 0.093(5) Uani 0.358(10) 1 d PDU B -2 1

loop_
_atom_site_aniso_label
_atom_site_aniso_U_11
_atom_site_aniso_U_22
_atom_site_aniso_U_33
_atom_site_aniso_U_23
_atom_site_aniso_U_13
_atom_site_aniso_U_12
Co1 0.0418(4) 0.0295(4) 0.0386(4) -0.0006(2) 0.0118(3) -0.0016(2)
Co2 0.0433(4) 0.0269(3) 0.0441(4) -0.0002(3) 0.0193(3) -0.0016(2)
Cl1 0.0821(10) 0.0558(8) 0.0408(7) 0.0044(6) 0.0169(7) -0.0027(7)
Cl2 0.0694(9) 0.0475(7) 0.0486(7) 0.0012(5) 0.0301(6) 0.0052(6)
N1 0.041(2) 0.036(2) 0.046(2) -0.0089(17) 0.0107(19) -0.0031(17)
N2 0.039(2) 0.062(3) 0.076(3) -0.020(2) 0.014(2) -0.011(2)
N3 0.043(2) 0.030(2) 0.043(2) 0.0017(16) 0.0124(18) -0.0015(16)
N4 0.065(3) 0.029(2) 0.062(3) 0.0062(19) 0.003(2) -0.0121(19)
N5 0.040(2) 0.030(2) 0.045(2) 0.0016(16) 0.0210(17) -0.0001(15)
N6 0.054(2) 0.029(2) 0.063(3) 0.0056(18) 0.031(2) 0.0039(17)
N7 0.039(2) 0.031(2) 0.055(2) -0.0054(17) 0.0203(19) -0.0023(16)
N8 0.044(3) 0.057(3) 0.087(3) -0.020(2) 0.033(2) -0.012(2)
N9 0.039(2) 0.0279(19) 0.043(2) 0.0030(16) 0.0065(17) 0.0009(16)
N10 0.048(2) 0.039(2) 0.062(3) 0.013(2) -0.002(2) -0.0093(19)
N11 0.047(2) 0.0272(19) 0.041(2) 0.0049(16) 0.0174(18) 0.0005(16)
N12 0.059(3) 0.028(2) 0.063(3) 0.0057(18) 0.032(2) 0.0054(18)
O1 0.080(3) 0.055(2) 0.140(4) -0.010(3) 0.027(3) -0.010(2)
O2 0.062(2) 0.054(2) 0.095(3) 0.019(2) 0.026(2) 0.0069(18)
C1 0.050(3) 0.048(3) 0.057(3) -0.019(3) 0.001(2) -0.008(2)
C2 0.060(4) 0.078(4) 0.097(5) -0.035(4) 0.025(4) -0.027(3)
C3 0.036(3) 0.039(3) 0.045(3) 0.005(2) 0.010(2) -0.002(2)
C4 0.035(2) 0.032(2) 0.039(2) 0.0009(19) 0.014(2) -0.0005(18)
C5 0.040(3) 0.045(3) 0.049(3) 0.003(2) 0.014(2) 0.007(2)
C6 0.055(3) 0.041(3) 0.052(3) 0.003(2) 0.023(3) 0.013(2)
C7 0.055(3) 0.031(2) 0.045(3) -0.003(2) 0.020(2) 0.002(2)
C8 0.042(3) 0.028(2) 0.036(2) -0.0004(18) 0.015(2) -0.0024(18)
C9 0.037(2) 0.030(2) 0.044(2) -0.0002(19) 0.017(2) 0.0028(18)
C10 0.041(3) 0.030(2) 0.038(2) -0.0028(19) 0.014(2) -0.0039(19)
C11 0.056(3) 0.048(3) 0.068(3) 0.009(3) -0.002(3) -0.015(3)
C12 0.040(3) 0.046(3) 0.058(3) 0.005(2) 0.002(2) -0.008(2)
C13 0.056(3) 0.040(3) 0.058(3) -0.003(2) 0.030(3) 0.000(2)
C14 0.053(3) 0.046(3) 0.081(4) 0.003(3) 0.037(3) 0.003(2)
C15 0.038(2) 0.027(2) 0.042(2) -0.0062(19) 0.013(2) -0.0039(18)
C16 0.040(2) 0.029(2) 0.041(2) 0.0003(18) 0.017(2) -0.0030(18)
C17 0.071(3) 0.026(2) 0.061(3) -0.010(2) 0.034(3) -0.007(2)
C18 0.073(4) 0.034(3) 0.079(4) -0.011(3) 0.045(3) -0.020(2)
C19 0.067(3) 0.037(3) 0.070(3) -0.013(2) 0.041(3) -0.018(2)
C20 0.045(3) 0.033(2) 0.045(3) -0.004(2) 0.019(2) -0.0025(19)
C21 0.041(2) 0.024(2) 0.038(2) -0.0041(18) 0.014(2) -0.0050(18)
C22 0.045(3) 0.031(2) 0.048(3) 0.001(2) 0.020(2) -0.001(2)
C23 0.049(3) 0.051(3) 0.076(4) -0.010(3) 0.032(3) 0.002(2)
C24 0.053(3) 0.044(3) 0.068(3) -0.012(2) 0.033(3) -0.001(2)
C25 0.060(3) 0.030(3) 0.060(3) 0.007(2) 0.010(3) -0.002(2)
C26 0.061(3) 0.038(3) 0.074(4) 0.016(3) 0.006(3) -0.007(2)
C27 0.041(3) 0.032(2) 0.040(2) 0.0013(19) 0.015(2) -0.0038(19)
C28 0.033(2) 0.038(2) 0.032(2) 0.0001(19) 0.0059(19) -0.0036(19)
C29 0.038(2) 0.033(2) 0.038(2) -0.0017(19) 0.013(2) -0.0019(19)
C30 0.036(2) 0.029(2) 0.032(2) -0.0032(18) 0.0065(19) -0.0010(18)
C31 0.039(3) 0.043(3) 0.040(2) 0.005(2) 0.006(2) 0.005(2)
C32 0.033(3) 0.058(3) 0.056(3) 0.007(2) 0.014(2) 0.003(2)
C33 0.036(3) 0.050(3) 0.048(3) 0.005(2) 0.014(2) -0.009(2)
C34 0.038(2) 0.027(2) 0.034(2) 0.0015(18) 0.009(2) 0.0042(18)
C35 0.066(3) 0.032(3) 0.066(3) 0.009(2) 0.026(3) 0.000(2)
C36 0.064(3) 0.034(3) 0.061(3) 0.007(2) 0.034(3) 0.001(2)
C37 0.066(3) 0.041(3) 0.090(3) -0.003(3) 0.031(3) 0.003(2)
C38 0.089(4) 0.057(3) 0.145(6) 0.011(4) 0.012(4) 0.019(3)
Cl3 0.0623(13) 0.0951(16) 0.116(2) -0.0064(17) 0.0087(15) -0.0250(11)
Cl3' 0.058(2) 0.092(2) 0.115(3) -0.001(3) 0.013(3) -0.027(2)
O1W 0.058(3) 0.041(3) 0.067(3) 0.031(2) 0.001(2) -0.008(2)
O2W 0.040(9) 0.105(14) 0.032(8) -0.007(9) 0.030(7) -0.010(9)
O3 0.110(6) 0.111(6) 0.110(6) 0.0001(10) 0.038(2) 0.0002(10)
C39 0.15(3) 0.12(3) 0.081(17) 0.063(17) 0.076(18) 0.08(2)
C40 0.132(5) 0.133(5) 0.133(5) 0.0005(7) 0.0460(18) -0.0002(7)
O4 0.091(5) 0.093(5) 0.092(5) 0.0004(10) 0.0322(19) -0.0005(10)
C40' 0.132(5) 0.133(5) 0.133(5) 0.0005(7) 0.0460(18) -0.0002(7)
O4' 0.092(5) 0.094(5) 0.094(5) 0.0003(10) 0.033(2) 0.0006(10)

loop_
_atom_type_symbol
_atom_type_description
_atom_type_scat_dispersion_real
_atom_type_scat_dispersion_imag
_atom_type_scat_source
C C 0.0033 0.0016 'International Tables Vol C Tables 4.2.6.8 and 6.1.1.4'
H H 0.0000 0.0000 'International Tables Vol C Tables 4.2.6.8 and 6.1.1.4'
N N 0.0061 0.0033 'International Tables Vol C Tables 4.2.6.8 and 6.1.1.4'
O O 0.0106 0.0060 'International Tables Vol C Tables 4.2.6.8 and 6.1.1.4'
Cl Cl 0.1484 0.1585 'International Tables Vol C Tables 4.2.6.8 and 6.1.1.4'
Co Co 0.3494 0.9721 'International Tables Vol C Tables 4.2.6.8 and 6.1.1.4'

loop_
_geom_angle_atom_site_label_1
_geom_angle_atom_site_label_2
_geom_angle_atom_site_label_3
_geom_angle
_geom_angle_site_symmetry_1
_geom_angle_site_symmetry_3
_geom_angle_publ_flag
N1 Co1 N5 109.73(15) . . ?
N1 Co1 N9 120.41(15) . . ?
N5 Co1 N9 112.62(15) . . ?
N1 Co1 Cl1 104.41(12) . . ?
N5 Co1 Cl1 104.97(10) . . ?
N9 Co1 Cl1 102.94(11) . . ?
N3 Co2 N11 117.04(15) . . ?
N3 Co2 N7 115.81(14) . . ?
N11 Co2 N7 109.21(15) . . ?
N3 Co2 Cl2 102.70(11) . . ?
N11 Co2 Cl2 106.50(10) . . ?
N7 Co2 Cl2 104.07(11) . . ?
C3 N1 C1 106.9(4) . . ?
C3 N1 Co1 139.0(3) . . ?
C1 N1 Co1 113.7(3) . . ?
C3 N2 C2 109.9(4) . . ?
C3 N2 H2C 125.0 . . ?
C2 N2 H2C 125.0 . . ?
C10 N3 C12 106.2(4) . . ?
C10 N3 Co2 134.4(3) . . ?
C12 N3 Co2 116.8(3) . . ?
C10 N4 C11 109.3(4) . . ?
C10 N4 H4A 125.4 . . ?
C11 N4 H4A 125.4 . . ?
C15 N5 C13 106.9(3) . . ?
C15 N5 Co1 140.3(3) . . ?
C13 N5 Co1 112.6(3) . . ?
C15 N6 C14 109.5(4) . . ?
C15 N6 H6A 125.2 . . ?
C14 N6 H6A 125.2 . . ?
C22 N7 C24 107.3(4) . . ?
C22 N7 Co2 135.9(3) . . ?
C24 N7 Co2 115.6(3) . . ?
C22 N8 C23 110.8(4) . . ?
C22 N8 H8A 124.6 . . ?
C23 N8 H8A 124.6 . . ?
C27 N9 C25 107.2(4) . . ?
C27 N9 Co1 133.7(3) . . ?
C25 N9 Co1 116.9(3) . . ?
C27 N10 C26 109.6(4) . . ?
C27 N10 H10A 125.2 . . ?
C26 N10 H10A 125.2 . . ?
C34 N11 C36 106.5(3) . . ?
C34 N11 Co2 140.1(3) . . ?
C36 N11 Co2 113.3(3) . . ?
C34 N12 C35 109.8(4) . . ?
C34 N12 H12C 125.1 . . ?
C35 N12 H12C 125.1 . . ?
N1 C1 C2 105.7(4) . . ?
N1 C1 H1A 110.6 . . ?
C2 C1 H1A 110.6 . . ?
N1 C1 H1B 110.6 . . ?
C2 C1 H1B 110.6 . . ?
H1A C1 H1B 108.7 . . ?
N2 C2 C1 102.3(4) . . ?
N2 C2 H2A 111.3 . . ?
C1 C2 H2A 111.3 . . ?
N2 C2 H2B 111.3 . . ?
C1 C2 H2B 111.3 . . ?
H2A C2 H2B 109.2 . . ?
N1 C3 N2 114.8(4) . . ?
N1 C3 C4 124.7(4) . . ?
N2 C3 C4 120.5(4) . . ?
C5 C4 C9 118.8(4) . . ?
C5 C4 C3 121.4(4) . . ?
C9 C4 C3 119.8(4) . . ?
C4 C5 C6 119.5(4) . . ?
C4 C5 H5 120.2 . . ?
C6 C5 H5 120.2 . . ?
C7 C6 C5 121.1(4) . . ?
C7 C6 H6 119.5 . . ?
C5 C6 H6 119.5 . . ?
C6 C7 C8 120.2(4) . . ?
C6 C7 H7 119.9 . . ?
C8 C7 H7 119.9 . . ?
C9 C8 C7 118.9(4) . . ?
C9 C8 C10 118.6(4) . . ?
C7 C8 C10 122.5(4) . . ?
C8 C9 C4 121.4(4) . . ?
C8 C9 H9 119.3 . . ?
C4 C9 H9 119.3 . . ?
N3 C10 N4 115.9(4) . . ?
N3 C10 C8 123.7(4) . . ?
N4 C10 C8 120.3(4) . . ?
N4 C11 C12 102.2(4) . . ?
N4 C11 H11A 111.3 . . ?
C12 C11 H11A 111.3 . . ?
N4 C11 H11B 111.3 . . ?
C12 C11 H11B 111.3 . . ?
H11A C11 H11B 109.2 . . ?
N3 C12 C11 105.0(4) . . ?
N3 C12 H12A 110.8 . . ?
C11 C12 H12A 110.8 . . ?
N3 C12 H12B 110.8 . . ?
C11 C12 H12B 110.8 . . ?
H12A C12 H12B 108.8 . . ?
N5 C13 C14 104.8(4) . . ?
N5 C13 H13A 110.8 . . ?
C14 C13 H13A 110.8 . . ?
N5 C13 H13B 110.8 . . ?
C14 C13 H13B 110.8 . . ?
H13A C13 H13B 108.9 . . ?
N6 C14 C13 101.2(4) . . ?
N6 C14 H14A 111.5 . . ?
C13 C14 H14A 111.5 . . ?
N6 C14 H14B 111.5 . . ?
C13 C14 H14B 111.5 . . ?
H14A C14 H14B 109.4 . . ?
N5 C15 N6 115.7(4) . . ?
N5 C15 C16 125.5(4) . . ?
N6 C15 C16 118.8(4) . . ?
C21 C16 C17 118.4(4) . . ?
C21 C16 C15 121.8(4) . . ?
C17 C16 C15 119.8(4) . . ?
C18 C17 C16 120.2(4) . . ?
C18 C17 H17 119.9 . . ?
C16 C17 H17 119.9 . . ?
C17 C18 C19 120.3(4) . . ?
C17 C18 H18 119.8 . . ?
C19 C18 H18 119.8 . . ?
C18 C19 C20 119.9(4) . . ?
C18 C19 H19 120.0 . . ?
C20 C19 H19 120.0 . . ?
C21 C20 C19 119.9(4) . . ?
C21 C20 C22 120.5(4) . . ?
C19 C20 C22 119.6(4) . . ?
C20 C21 C16 121.2(4) . . ?
C20 C21 H21 119.4 . . ?
C16 C21 H21 119.4 . . ?
N7 C22 N8 114.3(4) . . ?
N7 C22 C20 125.2(4) . . ?
N8 C22 C20 120.5(4) . . ?
N8 C23 C24 102.1(4) . . ?
N8 C23 H23A 111.3 . . ?
C24 C23 H23A 111.3 . . ?
N8 C23 H23B 111.3 . . ?
C24 C23 H23B 111.3 . . ?
H23A C23 H23B 109.2 . . ?
N7 C24 C23 105.4(4) . . ?
N7 C24 H24A 110.7 . . ?
C23 C24 H24A 110.7 . . ?
N7 C24 H24B 110.7 . . ?
C23 C24 H24B 110.7 . . ?
H24A C24 H24B 108.8 . . ?
N9 C25 C26 104.2(4) . . ?
N9 C25 H25A 110.9 . . ?
C26 C25 H25A 110.9 . . ?
N9 C25 H25B 110.9 . . ?
C26 C25 H25B 110.9 . . ?
H25A C25 H25B 108.9 . . ?
N10 C26 C25 102.2(4) . . ?
N10 C26 H26A 111.3 . . ?
C25 C26 H26A 111.3 . . ?
N10 C26 H26B 111.3 . . ?
C25 C26 H26B 111.3 . . ?
H26A C26 H26B 109.2 . . ?
N9 C27 N10 115.1(4) . . ?
N9 C27 C28 124.3(4) . . ?
N10 C27 C28 120.6(4) . . ?
C29 C28 C33 119.2(4) . . ?
C29 C28 C27 119.6(4) . . ?
C33 C28 C27 121.2(4) . . ?
C28 C29 C30 121.3(4) . . ?
C28 C29 H29 119.4 . . ?
C30 C29 H29 119.4 . . ?
C31 C30 C29 119.1(4) . . ?
C31 C30 C34 120.6(4) . . ?
C29 C30 C34 120.3(4) . . ?
C30 C31 C32 120.6(4) . . ?
C30 C31 H31 119.7 . . ?
C32 C31 H31 119.7 . . ?
C33 C32 C31 120.4(4) . . ?
C33 C32 H32 119.8 . . ?
C31 C32 H32 119.8 . . ?
C32 C33 C28 119.3(4) . . ?
C32 C33 H33 120.3 . . ?
C28 C33 H33 120.3 . . ?
N11 C34 N12 115.1(4) . . ?
N11 C34 C30 126.2(4) . . ?
N12 C34 C30 118.7(4) . . ?
N12 C35 C36 101.4(4) . . ?
N12 C35 H35A 111.5 . . ?
C36 C35 H35A 111.5 . . ?
N12 C35 H35B 111.5 . . ?
C36 C35 H35B 111.5 . . ?
H35A C35 H35B 109.3 . . ?
N11 C36 C35 105.7(3) . . ?
N11 C36 H36A 110.6 . . ?
C35 C36 H36A 110.6 . . ?
N11 C36 H36B 110.6 . . ?
C35 C36 H36B 110.6 . . ?
H36A C36 H36B 108.7 . . ?
O2 C37 O1 124.2(5) . . ?
O2 C37 C38 119.0(6) . . ?
O1 C37 C38 116.7(6) . . ?
C37 C38 H38A 109.5 . . ?
C37 C38 H38B 109.5 . . ?
H38A C38 H38B 109.5 . . ?
C37 C38 H38C 109.5 . . ?
H38A C38 H38C 109.5 . . ?
H38B C38 H38C 109.5 . . ?

loop_
_geom_bond_atom_site_label_1
_geom_bond_atom_site_label_2
_geom_bond_distance
_geom_bond_site_symmetry_2
_geom_bond_publ_flag
Co1 N1 2.000(4) . ?
Co1 N5 2.007(3) . ?
Co1 N9 2.020(4) . ?
Co1 Cl1 2.2613(13) . ?
Co2 N3 2.002(4) . ?
Co2 N11 2.012(4) . ?
Co2 N7 2.020(4) . ?
Co2 Cl2 2.2562(13) . ?
N1 C3 1.300(6) . ?
N1 C1 1.486(6) . ?
N2 C3 1.329(6) . ?
N2 C2 1.454(7) . ?
N2 H2C 0.8800 . ?
N3 C10 1.303(5) . ?
N3 C12 1.507(6) . ?
N4 C10 1.333(6) . ?
N4 C11 1.461(7) . ?
N4 H4A 0.8800 . ?
N5 C15 1.297(5) . ?
N5 C13 1.497(6) . ?
N6 C15 1.334(5) . ?
N6 C14 1.469(6) . ?
N6 H6A 0.8800 . ?
N7 C22 1.301(6) . ?
N7 C24 1.485(6) . ?
N8 C22 1.338(6) . ?
N8 C23 1.440(6) . ?
N8 H8A 0.8800 . ?
N9 C27 1.285(5) . ?
N9 C25 1.504(6) . ?
N10 C27 1.348(6) . ?
N10 C26 1.445(6) . ?
N10 H10A 0.8800 . ?
N11 C34 1.306(5) . ?
N11 C36 1.488(5) . ?
N12 C34 1.334(5) . ?
N12 C35 1.463(6) . ?
N12 H12C 0.8800 . ?
O1 C37 1.259(7) . ?
O2 C37 1.216(6) . ?
C1 C2 1.498(8) . ?
C1 H1A 0.9900 . ?
C1 H1B 0.9900 . ?
C2 H2A 0.9900 . ?
C2 H2B 0.9900 . ?
C3 C4 1.474(6) . ?
C4 C5 1.383(6) . ?
C4 C9 1.396(6) . ?
C5 C6 1.384(7) . ?
C5 H5 0.9500 . ?
C6 C7 1.370(7) . ?
C6 H6 0.9500 . ?
C7 C8 1.382(6) . ?
C7 H7 0.9500 . ?
C8 C9 1.379(6) . ?
C8 C10 1.475(6) . ?
C9 H9 0.9500 . ?
C11 C12 1.519(7) . ?
C11 H11A 0.9900 . ?
C11 H11B 0.9900 . ?
C12 H12A 0.9900 . ?
C12 H12B 0.9900 . ?
C13 C14 1.538(7) . ?
C13 H13A 0.9900 . ?
C13 H13B 0.9900 . ?
C14 H14A 0.9900 . ?
C14 H14B 0.9900 . ?
C15 C16 1.477(6) . ?
C16 C21 1.396(6) . ?
C16 C17 1.410(6) . ?
C17 C18 1.378(6) . ?
C17 H17 0.9500 . ?
C18 C19 1.386(7) . ?
C18 H18 0.9500 . ?
C19 C20 1.393(6) . ?
C19 H19 0.9500 . ?
C20 C21 1.371(6) . ?
C20 C22 1.478(6) . ?
C21 H21 0.9500 . ?
C23 C24 1.519(7) . ?
C23 H23A 0.9900 . ?
C23 H23B 0.9900 . ?
C24 H24A 0.9900 . ?
C24 H24B 0.9900 . ?
C25 C26 1.529(7) . ?
C25 H25A 0.9900 . ?
C25 H25B 0.9900 . ?
C26 H26A 0.9900 . ?
C26 H26B 0.9900 . ?
C27 C28 1.479(6) . ?
C28 C29 1.383(6) . ?
C28 C33 1.399(6) . ?
C29 C30 1.388(6) . ?
C29 H29 0.9500 . ?
C30 C31 1.367(6) . ?
C30 C34 1.484(6) . ?
C31 C32 1.391(6) . ?
C31 H31 0.9500 . ?
C32 C33 1.382(7) . ?
C32 H32 0.9500 . ?
C33 H33 0.9500 . ?
C35 C36 1.516(6) . ?
C35 H35A 0.9900 . ?
C35 H35B 0.9900 . ?
C36 H36A 0.9900 . ?
C36 H36B 0.9900 . ?
C37 C38 1.520(8) . ?
C38 H38A 0.9800 . ?
C38 H38B 0.9800 . ?
C38 H38C 0.9800 . ?
O3 C39 1.435(10) . ?
C40 O4 1.441(9) . ?
